data_8100637
loop_
_publ_author_name
'G\"ultekin, Zeynep'
'Frey, Wolfgang'
'J\"ager, Volker'

_publ_section_title
;
Crystal structure of (1S,2R,3S,4S,5R)-7-benzyl-2,3-O-isopropylidene-
6-oxa-7-aza-bicyclo[3.2.1]octan-2,3,4-triol, C~16~H~21~NO~4~
;
_journal_issue 2
_journal_name_full 'Zeitschrift f\"ur Kristallographie - New Crystal Structures'
_journal_page_first 283
_journal_page_last 284
_journal_volume 217
_journal_year 2002
_chemical_formula_structural 'C16 H21 N O4'
_chemical_formula_sum 'C16 H21 N O4'
_chemical_formula_weight 291.34
_chemical_melting_point 399
_space_group_IT_number 5
_symmetry_cell_setting monoclinic
_symmetry_space_group_name_Hall 'C 2y'
_symmetry_space_group_name_H-M 'C 1 2 1'
_cell_angle_alpha 90.00
_cell_angle_beta 93.320(4)
_cell_angle_gamma 90.00
_cell_formula_units_Z 4
_cell_length_a 21.1727(8)
_cell_length_b 5.5793(3)
_cell_length_c 12.8757(6)
_cell_measurement_temperature 293(2)
_cell_volume 1518.44(12)
_diffrn_ambient_temperature 293(2)
_exptl_crystal_density_diffrn 1.274
_cod_depositor_comments
;
The following automatic conversions were performed:

'_chemical_melting_point' value '399 K' was changed to '399' - the
value should be numeric and without a unit designator.

Automatic conversion script
Id: cif_fix_values 1646 2011-03-28 12:23:43Z adriana 
;
_cod_original_sg_symbol_H-M 'C 2'
_cod_database_code 8100637

loop_
_symmetry_equiv_pos_as_xyz
'x, y, z'
'-x, y, -z'
'x+1/2, y+1/2, z'
'-x+1/2, y+1/2, -z'

loop_
_atom_site_label
_atom_site_type_symbol
_atom_site_fract_x
_atom_site_fract_y
_atom_site_fract_z
_atom_site_U_iso_or_equiv
_atom_site_adp_type
_atom_site_occupancy
_atom_site_symmetry_multiplicity
_atom_site_Wyckoff_symbol
_atom_site_calc_flag
_atom_site_refinement_flags
_atom_site_disorder_assembly
_atom_site_disorder_group
O1 O 0.70419(13) 0.2956(6) 0.08395(19) 0.0580(8) Uani 1 4 c d . . .
N1 N 0.71962(14) 0.3623(7) 0.1937(2) 0.0537(9) Uani 1 4 c d . . .
C1 C 0.6653(2) 0.4813(9) 0.0370(3) 0.0599(11) Uani 1 4 c d . . .
H1 H 0.6751 0.5029 -0.0359 0.072 Uiso 1 4 c calc R . .
O2 O 0.57788(19) 0.2257(9) -0.0209(3) 0.0981(14) Uani 1 4 c d . . .
H2 H 0.5473 0.2631 -0.0594 0.147 Uiso 1 4 c calc R . .
C2 C 0.6819(2) 0.7052(10) 0.0983(3) 0.0656(11) Uani 1 4 c d . . .
H2A H 0.6492 0.8267 0.0903 0.079 Uiso 1 4 c calc R . .
H2B H 0.7222 0.7720 0.0812 0.079 Uiso 1 4 c calc R . .
O3 O 0.57961(11) 0.7214(6) 0.24575(19) 0.0550(8) Uani 1 4 c d . . .
C3 C 0.68465(16) 0.5902(9) 0.2062(3) 0.0522(10) Uani 1 4 c d . . .
H3 H 0.7058 0.6942 0.2588 0.063 Uiso 1 4 c calc R . .
O4 O 0.51761(12) 0.4200(6) 0.1765(2) 0.0637(9) Uani 1 4 c d . . .
C4 C 0.61991(15) 0.5161(9) 0.2363(3) 0.0478(9) Uani 1 4 c d . . .
H4 H 0.6235 0.4302 0.3027 0.057 Uiso 1 4 c calc R . .
C5 C 0.58278(15) 0.3657(8) 0.1565(3) 0.0502(9) Uani 1 4 c d . . .
H5 H 0.5911 0.1955 0.1702 0.060 Uiso 1 4 c calc R . .
C6 C 0.59603(19) 0.4238(10) 0.0438(3) 0.0600(12) Uani 1 4 c d . . .
H6 H 0.5710 0.5641 0.0213 0.072 Uiso 1 4 c calc R . .
C7 C 0.51557(17) 0.6375(9) 0.2385(3) 0.0539(11) Uani 1 4 c d . . .
C8 C 0.4754(2) 0.8210(10) 0.1821(4) 0.0681(12) Uani 1 4 c d . . .
H8A H 0.4323 0.7673 0.1768 0.102 Uiso 1 4 c calc R . .
H8B H 0.4901 0.8441 0.1136 0.102 Uiso 1 4 c calc R . .
H8C H 0.4781 0.9697 0.2196 0.102 Uiso 1 4 c calc R . .
C9 C 0.4936(2) 0.5770(16) 0.3445(4) 0.094(2) Uani 1 4 c d . . .
H9A H 0.4506 0.5222 0.3380 0.140 Uiso 1 4 c calc R . .
H9B H 0.4962 0.7171 0.3878 0.140 Uiso 1 4 c calc R . .
H9C H 0.5200 0.4530 0.3753 0.140 Uiso 1 4 c calc R . .
C10 C 0.78862(16) 0.3937(12) 0.2016(3) 0.0647(13) Uani 1 4 c d . . .
H10A H 0.8000 0.5370 0.1643 0.078 Uiso 1 4 c calc R . .
H10B H 0.8088 0.2576 0.1704 0.078 Uiso 1 4 c calc R . .
C11 C 0.81125(17) 0.4152(10) 0.3149(3) 0.0586(12) Uani 1 4 c d . . .
C12 C 0.8487(2) 0.6039(11) 0.3487(4) 0.0735(14) Uani 1 4 c d . . .
H12 H 0.8597 0.7207 0.3016 0.088 Uiso 1 4 c calc R . .
C13 C 0.8703(3) 0.6228(14) 0.4529(4) 0.0880(18) Uani 1 4 c d . . .
H13 H 0.8954 0.7522 0.4750 0.106 Uiso 1 4 c calc R . .
C14 C 0.8548(3) 0.4525(14) 0.5213(4) 0.0843(17) Uani 1 4 c d . . .
H14 H 0.8696 0.4636 0.5905 0.101 Uiso 1 4 c calc R . .
C15 C 0.8170(3) 0.2616(15) 0.4888(4) 0.0911(19) Uani 1 4 c d . . .
H15 H 0.8061 0.1451 0.5362 0.109 Uiso 1 4 c calc R . .
C16 C 0.7956(2) 0.2445(12) 0.3867(4) 0.0789(15) Uani 1 4 c d . . .
H16 H 0.7702 0.1157 0.3653 0.095 Uiso 1 4 c calc R . .

loop_
_atom_site_aniso_label
_atom_site_aniso_U_11
_atom_site_aniso_U_22
_atom_site_aniso_U_33
_atom_site_aniso_U_23
_atom_site_aniso_U_13
_atom_site_aniso_U_12
O1 0.0650(15) 0.057(2) 0.0515(13) -0.0112(14) -0.0042(11) 0.0094(15)
N1 0.0494(15) 0.066(3) 0.0458(14) -0.0077(17) 0.0006(11) 0.0025(18)
C1 0.076(2) 0.058(3) 0.0460(17) 0.003(2) 0.0085(17) 0.014(2)
O2 0.109(3) 0.086(3) 0.094(2) -0.045(3) -0.049(2) 0.023(3)
C2 0.081(3) 0.048(3) 0.070(2) 0.003(2) 0.022(2) -0.002(2)
O3 0.0461(12) 0.060(2) 0.0587(13) -0.0120(15) 0.0048(10) -0.0047(14)
C3 0.0458(17) 0.055(3) 0.0559(19) -0.014(2) 0.0061(14) -0.0029(19)
O4 0.0427(12) 0.055(2) 0.0920(19) -0.0102(17) -0.0060(12) 0.0008(14)
C4 0.0413(15) 0.057(3) 0.0445(16) 0.0011(18) -0.0014(12) 0.0018(18)
C5 0.0454(17) 0.041(2) 0.0630(19) -0.0013(19) -0.0047(14) 0.0021(18)
C6 0.066(2) 0.060(3) 0.0523(18) -0.013(2) -0.0126(16) 0.012(2)
C7 0.0420(16) 0.060(3) 0.060(2) -0.003(2) 0.0026(15) -0.0040(19)
C8 0.065(2) 0.058(3) 0.081(3) -0.003(3) -0.0051(19) 0.008(2)
C9 0.074(3) 0.134(6) 0.075(3) 0.019(4) 0.023(2) -0.010(4)
C10 0.0427(17) 0.092(4) 0.060(2) -0.011(3) 0.0060(14) 0.005(2)
C11 0.0479(18) 0.071(3) 0.057(2) -0.001(2) 0.0037(15) 0.001(2)
C12 0.076(3) 0.077(4) 0.066(2) -0.001(3) -0.005(2) -0.016(3)
C13 0.089(3) 0.095(5) 0.077(3) -0.008(3) -0.015(3) -0.017(3)
C14 0.091(3) 0.093(5) 0.066(3) -0.001(3) -0.015(2) 0.009(4)
C15 0.109(4) 0.094(5) 0.069(3) 0.014(3) -0.007(3) 0.003(4)
C16 0.082(3) 0.073(4) 0.081(3) 0.006(3) -0.003(2) -0.013(3)

loop_
_geom_bond_atom_site_label_1
_geom_bond_atom_site_label_2
_geom_bond_distance
_geom_bond_site_symmetry_2
_geom_bond_publ_flag
O1 C1 1.435(5) . ?
O1 N1 1.480(4) . ?
N1 C10 1.469(4) . ?
N1 C3 1.485(6) . ?
C1 C6 1.508(6) . ?
C1 C2 1.509(7) . ?
C1 H1 0.9800 . ?
O2 C6 1.423(6) . ?
O2 H2 0.8200 . ?
C2 C3 1.529(6) . ?
C2 H2A 0.9700 . ?
C2 H2B 0.9700 . ?
O3 C7 1.432(4) . ?
O3 C4 1.437(5) . ?
C3 C4 1.503(5) . ?
C3 H3 0.9800 . ?
O4 C5 1.450(4) . ?
O4 C7 1.455(6) . ?
C4 C5 1.511(5) . ?
C4 H4 0.9800 . ?
C5 C6 1.530(6) . ?
C5 H5 0.9800 . ?
C6 H6 0.9800 . ?
C7 C8 1.492(6) . ?
C7 C9 1.506(6) . ?
C8 H8A 0.9600 . ?
C8 H8B 0.9600 . ?
C8 H8C 0.9600 . ?
C9 H9A 0.9600 . ?
C9 H9B 0.9600 . ?
C9 H9C 0.9600 . ?
C10 C11 1.514(5) . ?
C10 H10A 0.9700 . ?
C10 H10B 0.9700 . ?
C11 C12 1.373(7) . ?
C11 C16 1.380(7) . ?
C12 C13 1.397(6) . ?
C12 H12 0.9300 . ?
C13 C14 1.349(9) . ?
C13 H13 0.9300 . ?
C14 C15 1.383(10) . ?
C14 H14 0.9300 . ?
C15 C16 1.369(7) . ?
C15 H15 0.9300 . ?
C16 H16 0.9300 . ?

loop_
_cod_related_entry_id
_cod_related_entry_database
_cod_related_entry_code
1 ChemSpider 21183683
